data_4132039
loop_
_publ_author_name
'Yokoi, Hiroki'
'Hiroto, Satoru'
'Shinokubo, Hiroshi'

_publ_section_title
;
 Reversible \s-Bond Formation in Bowl-Shaped \p-Radical Cations: The
 Effects of Curved and Planar Structures.
;
_journal_issue 13
_journal_name_full 'Journal of the American Chemical Society'
_journal_page_first 4649
_journal_page_last 4655
_journal_paper_doi 10.1021/jacs.8b00798
_journal_volume 140
_journal_year 2018
_chemical_formula_moiety 'C100 H94 N2, 2(Cl6 Sb), C6 H5 Cl'
_chemical_formula_sum 'C106 H99 Cl13 N2 Sb2'
_chemical_formula_weight 2105.22
_space_group_crystal_system triclinic
_space_group_IT_number 2
_space_group_name_Hall '-P 1'
_space_group_name_H-M_alt 'P -1'
_atom_sites_solution_hydrogens geom
_audit_creation_method SHELXL-2014
_cell_angle_alpha 110.418(4)
_cell_angle_beta 104.903(2)
_cell_angle_gamma 108.5972(16)
_cell_formula_units_Z 2
_cell_length_a 17.484(8)
_cell_length_b 18.351(8)
_cell_length_c 18.671(9)
_cell_measurement_reflns_used 9392
_cell_measurement_temperature 93(2)
_cell_measurement_theta_max 27.48
_cell_measurement_theta_min 3.01
_cell_volume 4842(4)
_computing_cell_refinement CrystalClear
_computing_data_collection 'CrystalClear (Rigaku Inc., 2008)'
_computing_data_reduction CrystalClear
_computing_molecular_graphics 'CrystalStructure 4.2'
_computing_publication_material 'CrystalStructure 4.2 (Rigaku, 2015)'
_computing_structure_refinement 'SHELXL-2014 (Sheldrick, 2014)'
_computing_structure_solution SIR97
_diffrn_ambient_temperature 93(2)
_diffrn_detector_area_resol_mean 7.111
_diffrn_measured_fraction_theta_full 0.991
_diffrn_measured_fraction_theta_max 0.977
_diffrn_measurement_device_type 'Rigaku Saturn724'
_diffrn_measurement_method \w
_diffrn_radiation_type MoK\a
_diffrn_radiation_wavelength 0.71075
_diffrn_reflns_av_R_equivalents 0.0345
_diffrn_reflns_av_unetI/netI 0.0453
_diffrn_reflns_Laue_measured_fraction_full 0.991
_diffrn_reflns_Laue_measured_fraction_max 0.977
_diffrn_reflns_limit_h_max 22
_diffrn_reflns_limit_h_min -22
_diffrn_reflns_limit_k_max 23
_diffrn_reflns_limit_k_min -23
_diffrn_reflns_limit_l_max 23
_diffrn_reflns_limit_l_min -24
_diffrn_reflns_number 48579
_diffrn_reflns_point_group_measured_fraction_full 0.991
_diffrn_reflns_point_group_measured_fraction_max 0.977
_diffrn_reflns_theta_full 25.242
_diffrn_reflns_theta_max 27.412
_diffrn_reflns_theta_min 3.006
_exptl_absorpt_coefficient_mu 0.966
_exptl_absorpt_correction_T_max 0.963
_exptl_absorpt_correction_T_min 0.895
_exptl_absorpt_correction_type multi-scan
_exptl_absorpt_process_details 'REQAB (Rigaku, 1998)'
_exptl_crystal_colour black
_exptl_crystal_density_diffrn 1.444
_exptl_crystal_density_method 'not measured'
_exptl_crystal_description prism
_exptl_crystal_F_000 2144
_exptl_crystal_size_max 0.360
_exptl_crystal_size_mid 0.130
_exptl_crystal_size_min 0.040
_refine_diff_density_max 2.989
_refine_diff_density_min -1.585
_refine_diff_density_rms 0.127
_refine_ls_extinction_method none
_refine_ls_goodness_of_fit_ref 1.089
_refine_ls_hydrogen_treatment constr
_refine_ls_matrix_type full
_refine_ls_number_parameters 1169
_refine_ls_number_reflns 21568
_refine_ls_number_restraints 0
_refine_ls_restrained_S_all 1.089
_refine_ls_R_factor_all 0.0927
_refine_ls_R_factor_gt 0.0687
_refine_ls_shift/su_max 0.001
_refine_ls_shift/su_mean 0.000
_refine_ls_structure_factor_coef Fsqd
_refine_ls_weighting_details 'w=1/[\s^2^(Fo^2^)+(0.1343P)^2^+2.2769P] where P=(Fo^2^+2Fc^2^)/3'
_refine_ls_weighting_scheme calc
_refine_ls_wR_factor_gt 0.2072
_refine_ls_wR_factor_ref 0.2367
_reflns_Friedel_coverage 0.000
_reflns_number_gt 14721
_reflns_number_total 21568
_reflns_threshold_expression 'I > 2\s(I)'
_cod_data_source_file ja8b00798_si_002.cif
_cod_data_source_block shelxl
_cod_database_code 4132039
_shelx_space_group_comment
;
The symmetry employed for this shelxl refinement is uniquely defined
by the following loop, which should always be used as a source of
symmetry information in preference to the above space-group names.
They are only intended as comments.
;
_shelx_estimated_absorpt_t_min 0.723
_shelx_estimated_absorpt_t_max 0.962
_shelxl_version_number 2014-3

loop_
_space_group_symop_operation_xyz
'x, y, z'
'-x, -y, -z'

loop_
_atom_site_label
_atom_site_type_symbol
_atom_site_fract_x
_atom_site_fract_y
_atom_site_fract_z
_atom_site_U_iso_or_equiv
_atom_site_adp_type
_atom_site_occupancy
_atom_site_site_symmetry_order
_atom_site_calc_flag
_atom_site_refinement_flags_posn
_atom_site_refinement_flags_adp
_atom_site_refinement_flags_occupancy
_atom_site_disorder_assembly
_atom_site_disorder_group
N1 N 0.2871(2) 0.6975(2) 0.16763(19) 0.0205(6) Uani 1 1 d . . . . .
N2 N 0.2171(2) 0.8067(2) 0.3329(2) 0.0222(6) Uani 1 1 d . . . . .
C1 C 0.3741(3) 0.9257(2) 0.3449(2) 0.0255(8) Uani 1 1 d . . . . .
C2 C 0.4818(3) 0.6509(3) 0.4028(3) 0.0273(8) Uani 1 1 d . . . . .
C3 C 0.4096(3) 0.6213(3) 0.4222(3) 0.0285(8) Uani 1 1 d . . . . .
H94 H 0.4072 0.5844 0.4477 0.034 Uiso 1 1 calc R U . . .
C4 C 0.2954(2) 0.8464(2) 0.0858(2) 0.0221(7) Uani 1 1 d . . . . .
C5 C 0.2275(3) 0.8905(2) 0.3572(2) 0.0248(8) Uani 1 1 d . . . . .
C6 C 0.2094(3) 0.5980(3) 0.5330(2) 0.0277(8) Uani 1 1 d . . . . .
C7 C 0.2772(3) 0.6135(2) 0.1420(2) 0.0237(8) Uani 1 1 d . . . . .
C8 C 0.2278(2) 0.7919(2) 0.1678(2) 0.0191(7) Uani 1 1 d . . . . .
C9 C 0.3403(3) 0.6449(2) 0.4052(2) 0.0251(8) Uani 1 1 d . . . . .
C10 C 0.0161(2) 0.8462(2) 0.0970(2) 0.0228(7) Uani 1 1 d . . . . .
C11 C 0.3462(3) 0.6946(2) 0.3610(2) 0.0224(7) Uani 1 1 d . . . . .
C12 C 0.1534(2) 0.6741(2) 0.4635(2) 0.0248(8) Uani 1 1 d . . . . .
C13 C 0.3700(2) 0.7252(2) 0.0871(2) 0.0221(7) Uani 1 1 d . . . . .
C14 C 0.1774(2) 0.7582(2) 0.3646(2) 0.0228(7) Uani 1 1 d . . . . .
C15 C 0.2054(3) 0.5535(2) 0.1453(2) 0.0260(8) Uani 1 1 d . . . . .
C16 C 0.2749(2) 0.7115(2) 0.3348(2) 0.0218(7) Uani 1 1 d . . . . .
C17 C 0.3261(2) 0.7477(2) 0.1370(2) 0.0220(7) Uani 1 1 d . . . . .
C18 C 0.4261(3) 0.7404(2) 0.3561(2) 0.0246(8) Uani 1 1 d . . . . .
C19 C 0.1138(3) 0.7353(3) 0.4596(2) 0.0265(8) Uani 1 1 d . . . . .
C20 C 0.2074(3) 0.6614(2) 0.4179(2) 0.0241(8) Uani 1 1 d . . . . .
C21 C 0.5264(3) 0.9624(2) 0.3601(2) 0.0270(8) Uani 1 1 d . . . . .
C22 C 0.3461(2) 0.8696(2) -0.0154(2) 0.0251(8) Uani 1 1 d . . . . .
H74 H 0.3819 0.8656 -0.0458 0.030 Uiso 1 1 calc R U . . .
C23 C 0.5499(3) 0.6151(3) 0.4098(3) 0.0333(9) Uani 1 1 d . . . . .
C24 C 0.1552(2) 0.8075(2) 0.1413(2) 0.0199(7) Uani 1 1 d . . . . .
C25 C 0.2281(2) 0.7281(2) 0.1989(2) 0.0211(7) Uani 1 1 d . . . . .
C26 C 0.2319(3) 0.8777(2) 0.0688(2) 0.0240(8) Uani 1 1 d . . . . .
C27 C 0.1820(3) 0.9997(3) 0.4134(3) 0.0343(10) Uani 1 1 d . . . . .
H95 H 0.1450 1.0188 0.4359 0.041 Uiso 1 1 calc R U . . .
C28 C 0.1339(3) 0.7820(3) 0.4134(2) 0.0257(8) Uani 1 1 d . . . . .
C29 C 0.1386(2) 0.6582(2) 0.1672(2) 0.0205(7) Uani 1 1 d . . . . .
C30 C 0.3006(3) 0.9494(3) 0.3527(2) 0.0276(8) Uani 1 1 d . . . . .
C31 C 0.4569(3) 0.9852(3) 0.3577(2) 0.0287(8) Uani 1 1 d . . . . .
H96 H 0.4659 1.0415 0.3648 0.034 Uiso 1 1 calc R U . . .
C32 C 0.4499(2) 0.6760(3) -0.0175(2) 0.0257(8) Uani 1 1 d . . . . .
C33 C 0.3892(2) 0.7739(2) 0.0422(2) 0.0226(7) Uani 1 1 d . . . . .
C34 C 0.0752(2) 0.7592(2) 0.1448(2) 0.0214(7) Uani 1 1 d . . . . .
C35 C 0.0895(3) 0.8801(2) 0.0804(2) 0.0220(7) Uani 1 1 d . . . . .
H75 H 0.0915 0.9181 0.0562 0.026 Uiso 1 1 calc R U . . .
C36 C 0.2748(2) 0.7742(2) 0.3018(2) 0.0196(7) Uani 1 1 d . . . . .
C37 C 0.1551(3) 0.6393(3) 0.5190(2) 0.0279(8) Uani 1 1 d . . . . .
H97 H 0.1185 0.6434 0.5487 0.033 Uiso 1 1 calc R U . . .
C38 C 0.1303(3) 0.5740(2) 0.1536(2) 0.0226(7) Uani 1 1 d . . . . .
C39 C 0.2925(2) 0.8086(2) 0.1394(2) 0.0228(7) Uani 1 1 d . . . . .
C40 C 0.0544(3) 0.8362(3) 0.5173(2) 0.0297(9) Uani 1 1 d . . . . .
C41 C 0.3649(3) 0.8429(2) 0.3335(2) 0.0230(7) Uani 1 1 d . . . . .
C42 C 0.2095(2) 0.6967(2) 0.3635(2) 0.0225(7) Uani 1 1 d . . . . .
C43 C 0.2892(3) 0.9446(3) -0.0927(3) 0.0303(9) Uani 1 1 d . . . . .
C44 C 0.2906(2) 0.9105(2) -0.0280(2) 0.0249(8) Uani 1 1 d . . . . .
C45 C 0.0668(2) 0.6789(2) 0.1552(2) 0.0217(7) Uani 1 1 d . . . . .
C46 C -0.0140(2) 0.6155(2) 0.1423(2) 0.0227(7) Uani 1 1 d . . . . .
H76 H -0.0636 0.6274 0.1367 0.027 Uiso 1 1 calc R U . . .
C47 C 0.2702(3) 0.6299(2) 0.4370(2) 0.0249(8) Uani 1 1 d . . . . .
C48 C 0.4309(2) 0.7479(3) -0.0077(2) 0.0253(8) Uani 1 1 d . . . . .
H77 H 0.4478 0.7792 -0.0368 0.030 Uiso 1 1 calc R U . . .
C49 C 0.4356(2) 0.8204(2) 0.3449(2) 0.0228(7) Uani 1 1 d . . . . .
C50 C 0.1604(2) 0.8591(2) 0.0988(2) 0.0212(7) Uani 1 1 d . . . . .
C51 C 0.2673(3) 0.5957(2) 0.4937(2) 0.0257(8) Uani 1 1 d . . . . .
H98 H 0.3056 0.5705 0.5055 0.031 Uiso 1 1 calc R U . . .
C52 C 0.5048(3) 0.5687(3) -0.0857(3) 0.0424(11) Uani 1 1 d . . . . .
H1 H 0.5410 0.5790 -0.0302 0.064 Uiso 1 1 calc R U . . .
H2 H 0.5343 0.5558 -0.1232 0.064 Uiso 1 1 calc R U . . .
H3 H 0.4465 0.5192 -0.1088 0.064 Uiso 1 1 calc R U . . .
C53 C -0.0223(3) 0.5351(2) 0.1374(2) 0.0250(8) Uani 1 1 d . . . . .
C54 C 0.1731(3) 0.9148(3) 0.3948(2) 0.0285(8) Uani 1 1 d . . . . .
C55 C 0.1247(3) 0.8593(3) 0.4252(2) 0.0266(8) Uani 1 1 d . . . . .
C56 C 0.0721(3) 0.7629(3) 0.5092(2) 0.0272(8) Uani 1 1 d . . . . .
H99 H 0.0545 0.7328 0.5389 0.033 Uiso 1 1 calc R U . . .
C57 C 0.3491(2) 0.8355(2) 0.0403(2) 0.0221(7) Uani 1 1 d . . . . .
C58 C -0.0560(3) 0.8774(3) 0.0862(3) 0.0278(8) Uani 1 1 d . . . . .
C59 C 0.0811(3) 0.8833(3) 0.4773(2) 0.0314(9) Uani 1 1 d . . . . .
H100 H 0.0702 0.9324 0.4846 0.038 Uiso 1 1 calc R U . . .
C60 C 0.6103(3) 1.0260(3) 0.3633(3) 0.0364(10) Uani 1 1 d . . . . .
C61 C 0.2329(3) 0.9117(2) 0.0117(2) 0.0254(8) Uani 1 1 d . . . . .
H78 H 0.1936 0.9359 0.0000 0.030 Uiso 1 1 calc R U . . .
C62 C 0.3810(2) 0.6490(3) 0.0744(2) 0.0239(8) Uani 1 1 d . . . . .
C63 C 0.3062(3) 1.0331(3) 0.3734(3) 0.0344(9) Uani 1 1 d . . . . .
H101 H 0.3519 1.0750 0.3701 0.041 Uiso 1 1 calc R U . . .
C64 C 0.4935(3) 0.6500(3) -0.0778(3) 0.0322(9) Uani 1 1 d . . . . .
C65 C 0.4915(3) 0.7151(3) 0.3747(2) 0.0261(8) Uani 1 1 d . . . . .
H102 H 0.5444 0.7409 0.3687 0.031 Uiso 1 1 calc R U . . .
C66 C 0.3271(3) 0.5085(3) 0.0854(3) 0.0293(9) Uani 1 1 d . . . . .
H79 H 0.3655 0.4914 0.0635 0.035 Uiso 1 1 calc R U . . .
C67 C 0.6841(3) 0.9983(3) 0.3746(4) 0.0470(12) Uani 1 1 d . . . . .
H4 H 0.6645 0.9420 0.3265 0.070 Uiso 1 1 calc R U . . .
H5 H 0.6983 0.9931 0.4263 0.070 Uiso 1 1 calc R U . . .
H6 H 0.7369 1.0421 0.3781 0.070 Uiso 1 1 calc R U . . .
C68 C 0.3334(3) 0.5920(2) 0.1045(2) 0.0239(8) Uani 1 1 d . . . . .
C69 C 0.5169(3) 0.8824(2) 0.3569(2) 0.0266(8) Uani 1 1 d . . . . .
H103 H 0.5661 0.8697 0.3629 0.032 Uiso 1 1 calc R U . . .
C70 C 0.6452(3) 0.6896(3) 0.4579(3) 0.0444(12) Uani 1 1 d . . . . .
H7 H 0.6545 0.7260 0.5152 0.067 Uiso 1 1 calc R U . . .
H8 H 0.6542 0.7251 0.4290 0.067 Uiso 1 1 calc R U . . .
H9 H 0.6875 0.6651 0.4599 0.067 Uiso 1 1 calc R U . . .
C71 C 0.1112(3) 0.4907(3) 0.5636(3) 0.0434(11) Uani 1 1 d . . . . .
H80 H 0.0707 0.5174 0.5641 0.065 Uiso 1 1 calc R U . . .
H81 H 0.1096 0.4633 0.6001 0.065 Uiso 1 1 calc R U . . .
H82 H 0.0928 0.4465 0.5062 0.065 Uiso 1 1 calc R U . . .
C72 C -0.1072(3) 0.4680(3) 0.1299(3) 0.0312(9) Uani 1 1 d . . . . .
C73 C 0.4331(3) 0.6296(4) -0.1661(3) 0.0463(13) Uani 1 1 d . . . . .
H10 H 0.4614 0.6159 -0.2046 0.069 Uiso 1 1 calc R U . . .
H11 H 0.4238 0.6805 -0.1627 0.069 Uiso 1 1 calc R U . . .
H12 H 0.3758 0.5796 -0.1870 0.069 Uiso 1 1 calc R U . . .
C74 C 0.0127(3) 0.8649(3) 0.5785(3) 0.0356(10) Uani 1 1 d . . . . .
C75 C 0.0073(3) 0.7817(2) 0.1246(2) 0.0236(8) Uani 1 1 d . . . . .
H83 H -0.0460 0.7539 0.1292 0.028 Uiso 1 1 calc R U . . .
C76 C 0.4236(2) 0.6272(3) 0.0224(2) 0.0273(8) Uani 1 1 d . . . . .
H84 H 0.4350 0.5783 0.0141 0.033 Uiso 1 1 calc R U . . .
C77 C 0.2706(4) 0.5213(4) 0.6060(3) 0.0479(12) Uani 1 1 d . . . . .
H85 H 0.2534 0.4718 0.5521 0.072 Uiso 1 1 calc R U . . .
H86 H 0.2684 0.5013 0.6480 0.072 Uiso 1 1 calc R U . . .
H87 H 0.3310 0.5652 0.6244 0.072 Uiso 1 1 calc R U . . .
C78 C 0.2062(3) 0.5614(3) 0.5957(3) 0.0306(9) Uani 1 1 d . . . . .
C79 C 0.2656(3) 0.4513(3) 0.0980(3) 0.0337(9) Uani 1 1 d . . . . .
H88 H 0.2657 0.3971 0.0892 0.040 Uiso 1 1 calc R U . . .
C80 C 0.0021(3) 0.9464(3) 0.5840(3) 0.0427(11) Uani 1 1 d . . . . .
H13 H -0.0341 0.9348 0.5279 0.064 Uiso 1 1 calc R U . . .
H14 H 0.0607 0.9952 0.6061 0.064 Uiso 1 1 calc R U . . .
H15 H -0.0270 0.9612 0.6214 0.064 Uiso 1 1 calc R U . . .
C81 C 0.2435(3) 1.0546(3) 0.3991(3) 0.0398(11) Uani 1 1 d . . . . .
H104 H 0.2439 1.1087 0.4068 0.048 Uiso 1 1 calc R U . . .
C82 C -0.1807(3) 0.4972(3) 0.1235(3) 0.0393(10) Uani 1 1 d . . . . .
H16 H -0.1602 0.5518 0.1740 0.059 Uiso 1 1 calc R U . . .
H17 H -0.2336 0.4522 0.1185 0.059 Uiso 1 1 calc R U . . .
H18 H -0.1951 0.5061 0.0739 0.059 Uiso 1 1 calc R U . . .
C83 C 0.2286(3) 0.9882(3) -0.0989(3) 0.0413(11) Uani 1 1 d . . . . .
H19 H 0.2470 1.0361 -0.0435 0.062 Uiso 1 1 calc R U . . .
H20 H 0.1673 0.9454 -0.1183 0.062 Uiso 1 1 calc R U . . .
H21 H 0.2325 1.0111 -0.1387 0.062 Uiso 1 1 calc R U . . .
C84 C 0.5343(3) 0.5577(3) 0.3197(3) 0.0438(11) Uani 1 1 d . . . . .
H22 H 0.5804 0.5381 0.3212 0.066 Uiso 1 1 calc R U . . .
H23 H 0.5366 0.5915 0.2889 0.066 Uiso 1 1 calc R U . . .
H24 H 0.4760 0.5070 0.2916 0.066 Uiso 1 1 calc R U . . .
C85 C 0.0487(2) 0.5137(2) 0.1388(2) 0.0242(8) Uani 1 1 d . . . . .
H89 H 0.0403 0.4568 0.1294 0.029 Uiso 1 1 calc R U . . .
C86 C 0.5848(3) 0.7258(3) -0.0453(3) 0.0437(11) Uani 1 1 d . . . . .
H25 H 0.6219 0.7388 0.0111 0.066 Uiso 1 1 calc R U . . .
H26 H 0.5779 0.7773 -0.0431 0.066 Uiso 1 1 calc R U . . .
H27 H 0.6132 0.7096 -0.0832 0.066 Uiso 1 1 calc R U . . .
C87 C 0.2024(3) 0.4714(3) 0.1238(3) 0.0322(9) Uani 1 1 d . . . . .
H90 H 0.1572 0.4284 0.1266 0.039 Uiso 1 1 calc R U . . .
C88 C 0.3848(3) 1.0125(3) -0.0660(3) 0.0394(11) Uani 1 1 d . . . . .
H28 H 0.4074 1.0578 -0.0080 0.059 Uiso 1 1 calc R U . . .
H29 H 0.3842 1.0390 -0.1034 0.059 Uiso 1 1 calc R U . . .
H30 H 0.4231 0.9836 -0.0696 0.059 Uiso 1 1 calc R U . . .
C89 C -0.0478(3) 0.9311(3) 0.0383(3) 0.0362(10) Uani 1 1 d . . . . .
H31 H -0.0502 0.8964 -0.0165 0.054 Uiso 1 1 calc R U . . .
H32 H 0.0087 0.9842 0.0708 0.054 Uiso 1 1 calc R U . . .
H33 H -0.0968 0.9468 0.0302 0.054 Uiso 1 1 calc R U . . .
C90 C -0.0429(3) 0.9361(3) 0.1748(3) 0.0336(9) Uani 1 1 d . . . . .
H34 H -0.0882 0.9569 0.1709 0.050 Uiso 1 1 calc R U . . .
H35 H 0.0161 0.9860 0.2041 0.050 Uiso 1 1 calc R U . . .
H36 H -0.0482 0.9028 0.2060 0.050 Uiso 1 1 calc R U . . .
C91 C 0.5402(3) 0.5592(3) 0.4549(3) 0.0434(12) Uani 1 1 d . . . . .
H37 H 0.5506 0.5951 0.5128 0.065 Uiso 1 1 calc R U . . .
H38 H 0.5835 0.5361 0.4553 0.065 Uiso 1 1 calc R U . . .
H39 H 0.4801 0.5108 0.4254 0.065 Uiso 1 1 calc R U . . .
C92 C 0.6451(3) 1.1174(3) 0.4389(4) 0.0609(16) Uani 1 1 d . . . . .
H40 H 0.6974 1.1593 0.4400 0.091 Uiso 1 1 calc R U . . .
H41 H 0.6610 1.1137 0.4914 0.091 Uiso 1 1 calc R U . . .
H42 H 0.5986 1.1366 0.4329 0.091 Uiso 1 1 calc R U . . .
C93 C -0.1417(3) 0.3807(3) 0.0530(3) 0.0446(12) Uani 1 1 d . . . . .
H43 H -0.1584 0.3871 0.0021 0.067 Uiso 1 1 calc R U . . .
H44 H -0.1936 0.3373 0.0510 0.067 Uiso 1 1 calc R U . . .
H45 H -0.0951 0.3616 0.0565 0.067 Uiso 1 1 calc R U . . .
C94 C 0.2331(3) 0.6364(3) 0.6819(3) 0.0428(11) Uani 1 1 d . . . . .
H91 H 0.2917 0.6829 0.6992 0.064 Uiso 1 1 calc R U . . .
H92 H 0.2355 0.6150 0.7233 0.064 Uiso 1 1 calc R U . . .
H93 H 0.1895 0.6593 0.6782 0.064 Uiso 1 1 calc R U . . .
C95 C -0.0782(3) 0.7900(3) 0.5478(3) 0.0428(11) Uani 1 1 d . . . . .
H46 H -0.1156 0.7755 0.4909 0.064 Uiso 1 1 calc R U . . .
H47 H -0.1062 0.8075 0.5856 0.064 Uiso 1 1 calc R U . . .
H48 H -0.0712 0.7389 0.5471 0.064 Uiso 1 1 calc R U . . .
C96 C 0.0751(3) 0.8885(3) 0.6674(3) 0.0411(11) Uani 1 1 d . . . . .
H49 H 0.0468 0.9016 0.7059 0.062 Uiso 1 1 calc R U . . .
H50 H 0.1310 0.9397 0.6872 0.062 Uiso 1 1 calc R U . . .
H51 H 0.0870 0.8393 0.6652 0.062 Uiso 1 1 calc R U . . .
C97 C 0.2583(3) 0.8680(3) -0.1792(3) 0.0404(11) Uani 1 1 d . . . . .
H52 H 0.2560 0.8888 -0.2211 0.061 Uiso 1 1 calc R U . . .
H53 H 0.1992 0.8235 -0.1949 0.061 Uiso 1 1 calc R U . . .
H54 H 0.3001 0.8428 -0.1768 0.061 Uiso 1 1 calc R U . . .
C98 C -0.1486(3) 0.8011(3) 0.0391(3) 0.0364(10) Uani 1 1 d . . . . .
H55 H -0.1929 0.8228 0.0312 0.055 Uiso 1 1 calc R U . . .
H56 H -0.1575 0.7696 0.0715 0.055 Uiso 1 1 calc R U . . .
H57 H -0.1549 0.7616 -0.0158 0.055 Uiso 1 1 calc R U . . .
C99 C 0.5860(4) 1.0330(5) 0.2829(4) 0.0686(19) Uani 1 1 d . . . . .
H58 H 0.5624 0.9755 0.2347 0.103 Uiso 1 1 calc R U . . .
H59 H 0.6389 1.0738 0.2837 0.103 Uiso 1 1 calc R U . . .
H60 H 0.5409 1.0540 0.2781 0.103 Uiso 1 1 calc R U . . .
C100 C -0.0847(3) 0.4567(4) 0.2091(3) 0.0470(12) Uani 1 1 d . . . . .
H61 H -0.0328 0.4454 0.2184 0.071 Uiso 1 1 calc R U . . .
H62 H -0.1352 0.4074 0.2019 0.071 Uiso 1 1 calc R U . . .
H63 H -0.0716 0.5099 0.2576 0.071 Uiso 1 1 calc R U . . .
Sb1 Sb 0.74784(2) 0.74576(2) 0.24919(2) 0.02749(12) Uani 1 1 d . . . . .
Cl1 Cl 0.77787(8) 0.84697(7) 0.38668(6) 0.0387(3) Uani 1 1 d . . . . .
Cl2 Cl 0.74364(7) 0.63836(7) 0.29294(7) 0.0368(2) Uani 1 1 d . . . . .
Cl3 Cl 0.75201(7) 0.85335(7) 0.20546(7) 0.0371(3) Uani 1 1 d . . . . .
Cl4 Cl 0.90223(7) 0.79277(8) 0.28646(7) 0.0395(3) Uani 1 1 d . . . . .
Cl5 Cl 0.71749(8) 0.64472(8) 0.11159(7) 0.0401(3) Uani 1 1 d . . . . .
Cl6 Cl 0.59357(7) 0.69947(8) 0.21223(7) 0.0417(3) Uani 1 1 d . . . . .
Sb2 Sb 0.11118(3) 0.30925(2) 0.25241(2) 0.04111(15) Uani 0.7618(11) 1 d . . P A 2
Cl7 Cl -0.0204(6) 0.3537(8) 0.3271(7) 0.096(3) Uani 0.2382(11) 1 d . . P A 1
Cl8 Cl 0.14629(11) 0.45479(9) 0.28360(10) 0.0457(4) Uani 0.7618(11) 1 d . . P A 2
Cl9 Cl 0.22135(15) 0.31456(12) 0.19878(12) 0.0590(5) Uani 0.7618(11) 1 d . . P A 2
Cl10 Cl 0.00240(14) 0.30801(12) 0.30817(12) 0.0538(4) Uani 0.7618(11) 1 d . . P A 2
Cl11 Cl 0.21888(13) 0.35508(12) 0.38610(10) 0.0534(4) Uani 0.7618(11) 1 d . . P A 2
Cl12 Cl 0.00454(15) 0.26342(12) 0.11740(10) 0.0669(6) Uani 0.7618(11) 1 d . . P A 2
Cl13 Cl 0.07334(18) 0.16212(11) 0.21866(13) 0.0707(6) Uani 0.7618(11) 1 d . . P A 2
C101 C 0.1893(10) 0.3436(13) 0.2859(11) 0.0785(11) Uani 0.2382(11) 1 d G . P A 1
H64 H 0.2508 0.3647 0.3175 0.094 Uiso 0.2382(11) 1 calc R U P A 1
C102 C 0.1529(13) 0.2963(13) 0.1988(11) 0.0785(11) Uani 0.2382(11) 1 d G . P A 1
H65 H 0.1895 0.2850 0.1710 0.094 Uiso 0.2382(11) 1 calc R U P A 1
C103 C 0.0630(13) 0.2655(13) 0.1525(8) 0.0785(11) Uani 0.2382(11) 1 d G . P A 1
H66 H 0.0381 0.2331 0.0930 0.094 Uiso 0.2382(11) 1 calc R U P A 1
C104 C 0.0095(10) 0.2820(13) 0.1932(11) 0.0785(11) Uani 0.2382(11) 1 d G . P A 1
H67 H -0.0520 0.2610 0.1616 0.094 Uiso 0.2382(11) 1 calc R U P A 1
C105 C 0.0459(13) 0.3294(14) 0.2803(12) 0.0785(11) Uani 0.2382(11) 1 d G . P A 1
C106 C 0.1358(13) 0.3602(13) 0.3266(8) 0.0785(11) Uani 0.2382(11) 1 d G . P A 1
H68 H 0.1607 0.3925 0.3861 0.094 Uiso 0.2382(11) 1 calc R U P A 1
Sb3 Sb 0.39454(11) 0.19133(9) 0.24886(8) 0.0476(5) Uani 0.2382(11) 1 d . . P A 1
Cl14 Cl 0.52140(19) 0.1437(2) 0.17310(18) 0.0847(7) Uani 0.7618(11) 1 d . . P A 2
Cl15 Cl 0.3571(4) 0.0453(3) 0.2158(3) 0.0555(15) Uani 0.2382(11) 1 d . . P A 1
Cl16 Cl 0.2840(6) 0.1869(5) 0.3017(5) 0.079(2) Uani 0.2382(11) 1 d . . P A 1
Cl17 Cl 0.5025(5) 0.1923(4) 0.1931(4) 0.0648(17) Uani 0.2382(11) 1 d . . P A 1
Cl18 Cl 0.2860(5) 0.1485(4) 0.1168(4) 0.0637(17) Uani 0.2382(11) 1 d . . P A 1
Cl19 Cl 0.5023(6) 0.2342(4) 0.3834(4) 0.079(2) Uani 0.2382(11) 1 d . . P A 1
Cl20 Cl 0.4369(7) 0.3395(4) 0.2858(5) 0.087(3) Uani 0.2382(11) 1 d . . P A 1
C107 C 0.4914(3) 0.2181(4) 0.3076(4) 0.0785(11) Uani 0.7618(11) 1 d G . P A 2
H69 H 0.5524 0.2372 0.3393 0.094 Uiso 0.7618(11) 1 calc R U P A 2
C108 C 0.4539(4) 0.1678(4) 0.2208(4) 0.0785(11) Uani 0.7618(11) 1 d G . P A 2
C109 C 0.3647(4) 0.1398(4) 0.1745(3) 0.0785(11) Uani 0.7618(11) 1 d G . P A 2
H70 H 0.3391 0.1054 0.1152 0.094 Uiso 0.7618(11) 1 calc R U P A 2
C110 C 0.3128(3) 0.1621(4) 0.2150(3) 0.0785(11) Uani 0.7618(11) 1 d G . P A 2
H71 H 0.2518 0.1430 0.1833 0.094 Uiso 0.7618(11) 1 calc R U P A 2
C111 C 0.3503(4) 0.2124(4) 0.3018(4) 0.0785(11) Uani 0.7618(11) 1 d G . P A 2
H72 H 0.3149 0.2276 0.3295 0.094 Uiso 0.7618(11) 1 calc R U P A 2
C112 C 0.4396(4) 0.2404(4) 0.3481(3) 0.0785(11) Uani 0.7618(11) 1 d G . P A 2
H73 H 0.4652 0.2748 0.4075 0.094 Uiso 0.7618(11) 1 calc R U P A 2

loop_
_atom_site_aniso_label
_atom_site_aniso_U_11
_atom_site_aniso_U_22
_atom_site_aniso_U_33
_atom_site_aniso_U_23
_atom_site_aniso_U_13
_atom_site_aniso_U_12
N1 0.0250(16) 0.0255(15) 0.0231(16) 0.0146(13) 0.0157(13) 0.0172(13)
N2 0.0271(16) 0.0279(16) 0.0240(16) 0.0143(14) 0.0164(13) 0.0195(13)
C1 0.034(2) 0.0277(19) 0.0217(19) 0.0137(16) 0.0135(16) 0.0176(16)
C2 0.029(2) 0.034(2) 0.028(2) 0.0168(17) 0.0157(17) 0.0193(17)
C3 0.035(2) 0.033(2) 0.032(2) 0.0215(18) 0.0176(18) 0.0212(17)
C4 0.0259(19) 0.0250(17) 0.0215(18) 0.0132(15) 0.0120(15) 0.0142(15)
C5 0.033(2) 0.0248(18) 0.0221(18) 0.0109(15) 0.0123(16) 0.0195(16)
C6 0.033(2) 0.0300(19) 0.026(2) 0.0171(17) 0.0141(17) 0.0150(17)
C7 0.030(2) 0.0263(18) 0.0191(18) 0.0114(15) 0.0087(15) 0.0181(16)
C8 0.0221(18) 0.0223(16) 0.0198(17) 0.0120(14) 0.0122(14) 0.0125(14)
C9 0.029(2) 0.0284(19) 0.029(2) 0.0162(17) 0.0174(17) 0.0184(16)
C10 0.0265(19) 0.0272(18) 0.0223(18) 0.0136(16) 0.0126(15) 0.0167(15)
C11 0.029(2) 0.0254(17) 0.0206(18) 0.0122(15) 0.0145(15) 0.0168(15)
C12 0.0245(19) 0.0318(19) 0.027(2) 0.0186(17) 0.0151(16) 0.0148(16)
C13 0.0229(18) 0.0315(19) 0.0237(19) 0.0161(16) 0.0136(15) 0.0190(15)
C14 0.0210(18) 0.0291(18) 0.0223(18) 0.0139(16) 0.0098(15) 0.0131(15)
C15 0.031(2) 0.0283(19) 0.0238(19) 0.0145(16) 0.0102(16) 0.0183(16)
C16 0.0264(19) 0.0236(17) 0.0199(18) 0.0105(15) 0.0130(15) 0.0134(15)
C17 0.0252(19) 0.0262(18) 0.0212(18) 0.0153(15) 0.0094(15) 0.0145(15)
C18 0.032(2) 0.0285(19) 0.0237(19) 0.0151(16) 0.0159(16) 0.0196(16)
C19 0.0231(19) 0.035(2) 0.026(2) 0.0166(17) 0.0127(16) 0.0138(16)
C20 0.028(2) 0.0263(18) 0.0222(18) 0.0135(16) 0.0134(16) 0.0126(15)
C21 0.031(2) 0.0283(19) 0.0207(19) 0.0142(16) 0.0107(16) 0.0094(16)
C22 0.0208(18) 0.033(2) 0.030(2) 0.0186(17) 0.0156(16) 0.0134(16)
C23 0.041(2) 0.043(2) 0.037(2) 0.025(2) 0.024(2) 0.030(2)
C24 0.0247(18) 0.0286(18) 0.0214(18) 0.0160(15) 0.0166(15) 0.0187(15)
C25 0.0250(18) 0.0276(18) 0.0228(18) 0.0146(16) 0.0152(15) 0.0185(15)
C26 0.0272(19) 0.0288(18) 0.028(2) 0.0180(17) 0.0170(16) 0.0165(16)
C27 0.049(3) 0.036(2) 0.032(2) 0.0165(19) 0.020(2) 0.032(2)
C28 0.034(2) 0.038(2) 0.0201(18) 0.0167(17) 0.0161(16) 0.0245(18)
C29 0.0236(18) 0.0238(17) 0.0203(18) 0.0113(15) 0.0136(15) 0.0132(14)
C30 0.034(2) 0.030(2) 0.026(2) 0.0153(17) 0.0162(17) 0.0184(17)
C31 0.037(2) 0.0279(19) 0.027(2) 0.0168(17) 0.0136(17) 0.0166(17)
C32 0.0205(18) 0.041(2) 0.0210(18) 0.0124(17) 0.0120(15) 0.0190(16)
C33 0.0225(18) 0.0317(19) 0.0229(18) 0.0160(16) 0.0138(15) 0.0160(15)
C34 0.0247(19) 0.0284(18) 0.0197(18) 0.0131(15) 0.0138(15) 0.0162(15)
C35 0.031(2) 0.0262(18) 0.0237(18) 0.0156(16) 0.0173(16) 0.0200(16)
C36 0.0258(18) 0.0272(17) 0.0169(17) 0.0125(15) 0.0134(15) 0.0184(15)
C37 0.031(2) 0.034(2) 0.027(2) 0.0167(17) 0.0183(17) 0.0157(17)
C38 0.028(2) 0.0241(18) 0.0236(19) 0.0148(16) 0.0139(16) 0.0147(15)
C39 0.0260(19) 0.0268(18) 0.0244(19) 0.0142(16) 0.0144(16) 0.0164(15)
C40 0.025(2) 0.042(2) 0.024(2) 0.0127(18) 0.0116(16) 0.0192(18)
C41 0.030(2) 0.0260(18) 0.0193(18) 0.0137(15) 0.0118(15) 0.0148(15)
C42 0.0270(19) 0.0264(18) 0.0220(18) 0.0123(15) 0.0140(15) 0.0169(15)
C43 0.033(2) 0.039(2) 0.034(2) 0.0260(19) 0.0195(18) 0.0192(18)
C44 0.0247(19) 0.0311(19) 0.028(2) 0.0192(17) 0.0144(16) 0.0140(16)
C45 0.0253(19) 0.0235(17) 0.0183(17) 0.0094(15) 0.0105(15) 0.0126(15)
C46 0.0242(19) 0.0310(19) 0.0225(18) 0.0172(16) 0.0135(15) 0.0149(15)
C47 0.029(2) 0.0292(19) 0.0236(19) 0.0141(16) 0.0151(16) 0.0166(16)
C48 0.0192(18) 0.034(2) 0.0233(19) 0.0136(17) 0.0101(15) 0.0123(15)
C49 0.0266(19) 0.0261(18) 0.0234(19) 0.0140(16) 0.0144(16) 0.0148(15)
C50 0.0273(19) 0.0222(17) 0.0236(18) 0.0142(15) 0.0145(15) 0.0150(15)
C51 0.030(2) 0.0310(19) 0.027(2) 0.0188(17) 0.0166(17) 0.0170(16)
C52 0.047(3) 0.066(3) 0.030(2) 0.019(2) 0.022(2) 0.043(3)
C53 0.027(2) 0.0277(19) 0.0216(19) 0.0133(16) 0.0113(16) 0.0114(16)
C54 0.037(2) 0.035(2) 0.025(2) 0.0153(17) 0.0156(17) 0.0256(18)
C55 0.033(2) 0.036(2) 0.0204(19) 0.0158(17) 0.0132(16) 0.0222(17)
C56 0.026(2) 0.039(2) 0.0243(19) 0.0153(17) 0.0160(16) 0.0180(17)
C57 0.0182(17) 0.0283(18) 0.0226(18) 0.0128(16) 0.0106(14) 0.0110(14)
C58 0.032(2) 0.038(2) 0.035(2) 0.0242(19) 0.0217(18) 0.0258(18)
C59 0.034(2) 0.042(2) 0.025(2) 0.0138(18) 0.0126(17) 0.0263(19)
C60 0.032(2) 0.038(2) 0.036(2) 0.020(2) 0.0141(19) 0.0092(18)
C61 0.028(2) 0.0309(19) 0.029(2) 0.0204(17) 0.0143(16) 0.0172(16)
C62 0.0222(18) 0.0324(19) 0.0204(18) 0.0117(16) 0.0091(15) 0.0165(16)
C63 0.044(3) 0.032(2) 0.036(2) 0.0181(19) 0.018(2) 0.0220(19)
C64 0.032(2) 0.050(3) 0.027(2) 0.0168(19) 0.0176(18) 0.029(2)
C65 0.028(2) 0.034(2) 0.029(2) 0.0177(17) 0.0178(17) 0.0199(17)
C66 0.035(2) 0.034(2) 0.029(2) 0.0156(18) 0.0149(18) 0.0248(18)
C67 0.040(3) 0.046(3) 0.065(3) 0.034(3) 0.028(2) 0.016(2)
C68 0.0279(19) 0.0272(18) 0.0231(19) 0.0131(16) 0.0110(16) 0.0183(16)
C69 0.029(2) 0.0302(19) 0.026(2) 0.0158(17) 0.0142(16) 0.0150(16)
C70 0.038(3) 0.064(3) 0.054(3) 0.040(3) 0.024(2) 0.029(2)
C71 0.046(3) 0.046(3) 0.049(3) 0.034(2) 0.024(2) 0.016(2)
C72 0.027(2) 0.036(2) 0.034(2) 0.0220(19) 0.0136(17) 0.0098(17)
C73 0.056(3) 0.072(3) 0.023(2) 0.018(2) 0.020(2) 0.046(3)
C74 0.038(2) 0.051(3) 0.025(2) 0.015(2) 0.0170(18) 0.029(2)
C75 0.028(2) 0.0323(19) 0.0225(18) 0.0158(16) 0.0154(16) 0.0197(16)
C76 0.0241(19) 0.037(2) 0.0243(19) 0.0115(17) 0.0106(16) 0.0213(17)
C77 0.067(3) 0.061(3) 0.053(3) 0.047(3) 0.036(3) 0.040(3)
C78 0.037(2) 0.034(2) 0.029(2) 0.0200(18) 0.0179(18) 0.0154(18)
C79 0.047(3) 0.031(2) 0.038(2) 0.0193(19) 0.020(2) 0.029(2)
C80 0.052(3) 0.060(3) 0.033(2) 0.019(2) 0.025(2) 0.042(3)
C81 0.050(3) 0.032(2) 0.045(3) 0.019(2) 0.020(2) 0.027(2)
C82 0.027(2) 0.045(3) 0.048(3) 0.028(2) 0.017(2) 0.0115(19)
C83 0.047(3) 0.064(3) 0.051(3) 0.047(3) 0.031(2) 0.037(2)
C84 0.055(3) 0.049(3) 0.056(3) 0.031(3) 0.037(3) 0.038(2)
C85 0.027(2) 0.0271(18) 0.0243(19) 0.0165(16) 0.0119(16) 0.0134(15)
C86 0.032(2) 0.063(3) 0.043(3) 0.021(2) 0.025(2) 0.028(2)
C87 0.043(2) 0.032(2) 0.032(2) 0.0193(18) 0.0163(19) 0.0240(19)
C88 0.044(3) 0.043(2) 0.053(3) 0.036(2) 0.031(2) 0.020(2)
C89 0.042(2) 0.053(3) 0.051(3) 0.038(2) 0.031(2) 0.038(2)
C90 0.042(2) 0.043(2) 0.042(3) 0.026(2) 0.032(2) 0.032(2)
C91 0.050(3) 0.059(3) 0.063(3) 0.047(3) 0.036(3) 0.040(2)
C92 0.037(3) 0.033(3) 0.080(4) 0.012(3) 0.011(3) 0.005(2)
C93 0.032(2) 0.035(2) 0.052(3) 0.017(2) 0.009(2) 0.0086(19)
C94 0.051(3) 0.053(3) 0.032(2) 0.026(2) 0.019(2) 0.024(2)
C95 0.036(2) 0.069(3) 0.043(3) 0.029(3) 0.028(2) 0.033(2)
C96 0.046(3) 0.064(3) 0.025(2) 0.018(2) 0.020(2) 0.037(2)
C97 0.047(3) 0.050(3) 0.031(2) 0.023(2) 0.018(2) 0.024(2)
C98 0.031(2) 0.046(3) 0.043(3) 0.027(2) 0.018(2) 0.022(2)
C99 0.047(3) 0.105(5) 0.071(4) 0.071(4) 0.025(3) 0.021(3)
C100 0.035(3) 0.070(3) 0.057(3) 0.049(3) 0.026(2) 0.021(2)
Sb1 0.02559(17) 0.03950(19) 0.02202(17) 0.01564(14) 0.01142(12) 0.01742(13)
Cl1 0.0481(6) 0.0455(6) 0.0253(5) 0.0149(5) 0.0173(5) 0.0245(5)
Cl2 0.0403(6) 0.0460(6) 0.0361(6) 0.0250(5) 0.0196(5) 0.0238(5)
Cl3 0.0425(6) 0.0488(6) 0.0369(6) 0.0275(5) 0.0217(5) 0.0272(5)
Cl4 0.0261(5) 0.0550(7) 0.0440(6) 0.0281(6) 0.0153(5) 0.0198(5)
Cl5 0.0490(7) 0.0470(6) 0.0249(5) 0.0141(5) 0.0167(5) 0.0244(5)
Cl6 0.0256(5) 0.0628(7) 0.0446(6) 0.0312(6) 0.0151(5) 0.0218(5)
Sb2 0.0658(3) 0.0259(2) 0.0248(2) 0.01271(17) 0.01348(19) 0.01639(19)
Cl7 0.098(6) 0.140(8) 0.117(7) 0.092(7) 0.063(6) 0.079(6)
Cl8 0.0615(10) 0.0266(7) 0.0365(8) 0.0145(6) 0.0100(7) 0.0144(6)
Cl9 0.0957(15) 0.0604(11) 0.0576(11) 0.0419(9) 0.0482(11) 0.0482(11)
Cl10 0.0641(12) 0.0480(9) 0.0529(10) 0.0291(8) 0.0252(9) 0.0226(9)
Cl11 0.0755(12) 0.0595(10) 0.0306(8) 0.0246(8) 0.0149(8) 0.0383(9)
Cl12 0.0880(14) 0.0454(9) 0.0252(8) 0.0076(7) -0.0037(8) 0.0141(9)
Cl13 0.1334(19) 0.0318(8) 0.0561(11) 0.0250(8) 0.0516(12) 0.0331(10)
C101 0.088(3) 0.079(3) 0.066(2) 0.026(2) 0.028(2) 0.046(2)
C102 0.088(3) 0.079(3) 0.066(2) 0.026(2) 0.028(2) 0.046(2)
C103 0.088(3) 0.079(3) 0.066(2) 0.026(2) 0.028(2) 0.046(2)
C104 0.088(3) 0.079(3) 0.066(2) 0.026(2) 0.028(2) 0.046(2)
C105 0.088(3) 0.079(3) 0.066(2) 0.026(2) 0.028(2) 0.046(2)
C106 0.088(3) 0.079(3) 0.066(2) 0.026(2) 0.028(2) 0.046(2)
Sb3 0.0825(12) 0.0352(8) 0.0203(7) 0.0143(6) 0.0132(7) 0.0260(7)
Cl14 0.0986(19) 0.114(2) 0.1001(19) 0.0743(18) 0.0626(16) 0.0706(17)
Cl15 0.070(4) 0.038(3) 0.041(3) 0.018(2) 0.006(3) 0.020(2)
Cl16 0.122(6) 0.074(4) 0.095(5) 0.064(4) 0.067(5) 0.061(5)
Cl17 0.082(5) 0.049(3) 0.072(4) 0.025(3) 0.034(4) 0.041(3)
Cl18 0.086(5) 0.073(4) 0.049(3) 0.034(3) 0.024(3) 0.052(4)
Cl19 0.108(6) 0.058(4) 0.035(3) 0.019(3) 0.000(3) 0.024(4)
Cl20 0.159(8) 0.047(3) 0.070(4) 0.035(3) 0.059(5) 0.047(4)
C107 0.088(3) 0.079(3) 0.066(2) 0.026(2) 0.028(2) 0.046(2)
C108 0.088(3) 0.079(3) 0.066(2) 0.026(2) 0.028(2) 0.046(2)
C109 0.088(3) 0.079(3) 0.066(2) 0.026(2) 0.028(2) 0.046(2)
C110 0.088(3) 0.079(3) 0.066(2) 0.026(2) 0.028(2) 0.046(2)
C111 0.088(3) 0.079(3) 0.066(2) 0.026(2) 0.028(2) 0.046(2)
C112 0.088(3) 0.079(3) 0.066(2) 0.026(2) 0.028(2) 0.046(2)

loop_
_atom_type_symbol
_atom_type_description
_atom_type_scat_dispersion_real
_atom_type_scat_dispersion_imag
_atom_type_scat_source
C C 0.0033 0.0016 'International Tables Vol C Tables 4.2.6.8 and 6.1.1.4'
H H 0.0000 0.0000 'International Tables Vol C Tables 4.2.6.8 and 6.1.1.4'
N N 0.0061 0.0033 'International Tables Vol C Tables 4.2.6.8 and 6.1.1.4'
Sb Sb -0.5866 1.5461 'International Tables Vol C Tables 4.2.6.8 and 6.1.1.4'
Cl Cl 0.1484 0.1585 'International Tables Vol C Tables 4.2.6.8 and 6.1.1.4'

loop_
_geom_angle_atom_site_label_1
_geom_angle_atom_site_label_2
_geom_angle_atom_site_label_3
_geom_angle
C17 N1 C7 121.6(3)
C17 N1 C25 109.7(3)
C7 N1 C25 123.9(3)
C14 N2 C5 121.1(3)
C14 N2 C36 110.0(3)
C5 N2 C36 124.4(3)
C31 C1 C41 116.6(4)
C31 C1 C30 123.6(3)
C41 C1 C30 119.4(4)
C3 C2 C65 119.2(3)
C3 C2 C23 121.5(3)
C65 C2 C23 119.3(3)
C2 C3 C9 121.8(3)
C39 C4 C26 116.5(3)
C39 C4 C57 118.0(3)
C26 C4 C57 124.4(3)
N2 C5 C54 117.6(3)
N2 C5 C30 117.0(3)
C54 C5 C30 124.8(3)
C51 C6 C37 119.7(3)
C51 C6 C78 121.9(3)
C37 C6 C78 118.3(3)
N1 C7 C15 117.6(3)
N1 C7 C68 116.7(3)
C15 C7 C68 125.2(3)
C39 C8 C24 121.3(3)
C39 C8 C25 110.0(3)
C24 C8 C25 124.7(3)
C3 C9 C11 115.0(3)
C3 C9 C47 125.1(3)
C11 C9 C47 119.6(3)
C35 C10 C75 120.1(3)
C35 C10 C58 121.0(3)
C75 C10 C58 118.9(3)
C16 C11 C9 117.2(3)
C16 C11 C18 118.4(3)
C9 C11 C18 123.4(3)
C37 C12 C20 115.3(3)
C37 C12 C19 124.9(3)
C20 C12 C19 118.9(3)
C17 C13 C62 117.7(3)
C17 C13 C33 117.0(3)
C62 C13 C33 124.5(3)
N2 C14 C28 123.9(3)
N2 C14 C42 110.0(3)
C28 C14 C42 123.3(3)
C87 C15 C7 114.8(4)
C87 C15 C38 124.3(4)
C7 C15 C38 119.7(3)
C42 C16 C11 121.9(3)
C42 C16 C36 109.3(3)
C11 C16 C36 125.1(3)
N1 C17 C13 123.6(3)
N1 C17 C39 110.0(3)
C13 C17 C39 123.6(3)
C65 C18 C11 116.1(3)
C65 C18 C49 126.4(4)
C11 C18 C49 116.7(3)
C56 C19 C28 115.2(4)
C56 C19 C12 124.7(3)
C28 C19 C12 119.1(3)
C42 C20 C47 117.9(3)
C42 C20 C12 117.3(3)
C47 C20 C12 123.7(3)
C31 C21 C69 120.3(4)
C31 C21 C60 117.8(4)
C69 C21 C60 121.9(4)
C57 C22 C44 121.5(3)
C2 C23 C91 113.1(3)
C2 C23 C84 106.7(4)
C91 C23 C84 108.4(4)
C2 C23 C70 111.0(4)
C91 C23 C70 107.6(4)
C84 C23 C70 110.0(4)
C8 C24 C50 117.5(3)
C8 C24 C34 118.2(3)
C50 C24 C34 123.4(3)
C29 C25 N1 113.4(3)
C29 C25 C8 112.3(3)
N1 C25 C8 101.4(3)
C29 C25 C36 109.6(3)
N1 C25 C36 107.4(3)
C8 C25 C36 112.3(3)
C61 C26 C4 115.8(3)
C61 C26 C50 124.0(3)
C4 C26 C50 119.3(3)
C81 C27 C54 120.9(4)
C14 C28 C55 117.5(3)
C14 C28 C19 117.4(3)
C55 C28 C19 124.3(3)
C45 C29 C38 124.0(3)
C45 C29 C25 118.3(3)
C38 C29 C25 117.7(3)
C63 C30 C5 115.4(4)
C63 C30 C1 124.5(4)
C5 C30 C1 118.8(3)
C21 C31 C1 120.9(4)
C76 C32 C48 120.2(3)
C76 C32 C64 121.3(4)
C48 C32 C64 118.4(3)
C48 C33 C13 114.8(3)
C48 C33 C57 124.8(3)
C13 C33 C57 119.4(3)
C75 C34 C24 116.3(3)
C75 C34 C45 125.7(3)
C24 C34 C45 117.1(3)
C10 C35 C50 121.3(3)
N2 C36 C41 113.2(3)
N2 C36 C16 101.6(3)
C41 C36 C16 111.2(3)
N2 C36 C25 107.4(3)
C41 C36 C25 109.7(3)
C16 C36 C25 113.5(3)
C12 C37 C6 122.3(4)
C85 C38 C29 116.6(3)
C85 C38 C15 124.5(3)
C29 C38 C15 118.4(3)
C8 C39 C4 124.3(3)
C8 C39 C17 107.6(3)
C4 C39 C17 121.6(3)
C59 C40 C56 121.0(4)
C59 C40 C74 121.3(4)
C56 C40 C74 117.5(4)
C1 C41 C49 124.3(4)
C1 C41 C36 117.3(3)
C49 C41 C36 118.3(3)
C16 C42 C20 123.2(3)
C16 C42 C14 107.6(3)
C20 C42 C14 122.3(3)
C83 C43 C97 109.1(4)
C83 C43 C44 112.9(3)
C97 C43 C44 108.8(3)
C83 C43 C88 108.3(4)
C97 C43 C88 109.3(4)
C44 C43 C88 108.3(3)
C61 C44 C22 120.2(3)
C61 C44 C43 121.2(3)
C22 C44 C43 118.3(3)
C29 C45 C46 116.1(3)
C29 C45 C34 120.3(3)
C46 C45 C34 123.1(3)
C53 C46 C45 121.0(3)
C51 C47 C20 116.5(3)
C51 C47 C9 124.5(3)
C20 C47 C9 118.6(3)
C33 C48 C32 122.5(4)
C41 C49 C69 116.0(3)
C41 C49 C18 120.4(3)
C69 C49 C18 123.0(3)
C35 C50 C24 115.5(3)
C35 C50 C26 124.8(3)
C24 C50 C26 119.3(3)
C6 C51 C47 121.4(3)
C46 C53 C85 120.1(3)
C46 C53 C72 121.9(3)
C85 C53 C72 117.9(3)
C5 C54 C27 115.4(4)
C5 C54 C55 119.2(3)
C27 C54 C55 124.4(4)
C59 C55 C28 116.3(3)
C59 C55 C54 125.0(4)
C28 C55 C54 117.9(3)
C19 C56 C40 121.9(4)
C22 C57 C4 116.0(3)
C22 C57 C33 123.8(3)
C4 C57 C33 119.0(3)
C98 C58 C90 110.0(3)
C98 C58 C10 111.4(3)
C90 C58 C10 106.7(3)
C98 C58 C89 108.1(3)
C90 C58 C89 108.4(3)
C10 C58 C89 112.3(3)
C40 C59 C55 120.7(4)
C99 C60 C67 110.4(4)
C99 C60 C21 108.0(4)
C67 C60 C21 112.6(4)
C99 C60 C92 108.7(5)
C67 C60 C92 108.1(4)
C21 C60 C92 108.9(4)
C44 C61 C26 121.3(3)
C76 C62 C13 116.3(3)
C76 C62 C68 125.3(3)
C13 C62 C68 117.5(3)
C30 C63 C81 119.9(4)
C52 C64 C86 108.9(4)
C52 C64 C32 112.5(4)
C86 C64 C32 109.0(3)
C52 C64 C73 107.7(4)
C86 C64 C73 110.3(4)
C32 C64 C73 108.5(3)
C18 C65 C2 121.5(4)
C79 C66 C68 120.6(4)
C66 C68 C7 115.4(3)
C66 C68 C62 123.8(3)
C7 C68 C62 119.8(3)
C21 C69 C49 121.1(4)
C93 C72 C53 110.1(4)
C93 C72 C100 109.2(4)
C53 C72 C100 108.0(3)
C93 C72 C82 108.9(4)
C53 C72 C82 112.4(3)
C100 C72 C82 108.2(4)
C95 C74 C80 109.4(4)
C95 C74 C40 108.4(4)
C80 C74 C40 111.7(4)
C95 C74 C96 111.4(4)
C80 C74 C96 107.3(4)
C40 C74 C96 108.6(3)
C34 C75 C10 120.9(3)
C32 C76 C62 121.2(4)
C77 C78 C94 107.9(4)
C77 C78 C71 108.9(4)
C94 C78 C71 110.6(4)
C77 C78 C6 112.1(3)
C94 C78 C6 108.5(3)
C71 C78 C6 108.8(3)
C66 C79 C87 121.5(4)
C27 C81 C63 122.0(4)
C38 C85 C53 121.1(3)
C15 C87 C79 121.1(4)
Cl2 Sb1 Cl3 179.95(4)
Cl2 Sb1 Cl4 89.33(4)
Cl3 Sb1 Cl4 90.69(4)
Cl2 Sb1 Cl6 90.87(4)
Cl3 Sb1 Cl6 89.11(4)
Cl4 Sb1 Cl6 179.72(5)
Cl2 Sb1 Cl5 89.57(5)
Cl3 Sb1 Cl5 90.48(5)
Cl4 Sb1 Cl5 89.75(4)
Cl6 Sb1 Cl5 90.44(4)
Cl2 Sb1 Cl1 90.55(5)
Cl3 Sb1 Cl1 89.41(5)
Cl4 Sb1 Cl1 90.37(4)
Cl6 Sb1 Cl1 89.43(4)
Cl5 Sb1 Cl1 179.83(4)
Cl8 Sb2 Cl13 178.84(8)
Cl8 Sb2 Cl11 90.88(6)
Cl13 Sb2 Cl11 90.25(7)
Cl8 Sb2 Cl12 89.07(6)
Cl13 Sb2 Cl12 89.80(7)
Cl11 Sb2 Cl12 179.21(8)
Cl8 Sb2 Cl9 90.18(6)
Cl13 Sb2 Cl9 90.08(7)
Cl11 Sb2 Cl9 89.06(8)
Cl12 Sb2 Cl9 90.15(9)
Cl8 Sb2 Cl10 88.39(6)
Cl13 Sb2 Cl10 91.36(7)
Cl11 Sb2 Cl10 90.48(8)
Cl12 Sb2 Cl10 90.31(9)
Cl9 Sb2 Cl10 178.49(7)
C102 C101 C106 120.0
C101 C102 C103 120.0
C104 C103 C102 120.0
C105 C104 C103 120.0
C104 C105 C106 120.0
C104 C105 Cl7 118.5(12)
C106 C105 Cl7 121.4(12)
C105 C106 C101 120.0
Cl15 Sb3 Cl20 178.0(3)
Cl15 Sb3 Cl18 91.1(2)
Cl20 Sb3 Cl18 90.8(3)
Cl15 Sb3 Cl17 88.7(2)
Cl20 Sb3 Cl17 90.7(3)
Cl18 Sb3 Cl17 91.3(3)
Cl15 Sb3 Cl16 90.3(2)
Cl20 Sb3 Cl16 90.4(3)
Cl18 Sb3 Cl16 87.7(3)
Cl17 Sb3 Cl16 178.6(3)
Cl15 Sb3 Cl19 88.8(2)
Cl20 Sb3 Cl19 89.4(3)
Cl18 Sb3 Cl19 179.0(3)
Cl17 Sb3 Cl19 89.7(3)
Cl16 Sb3 Cl19 91.2(3)
C108 C107 C112 120.0
C107 C108 C109 120.0
C107 C108 Cl14 118.3(4)
C109 C108 Cl14 121.6(4)
C108 C109 C110 120.0
C111 C110 C109 120.0
C110 C111 C112 120.0
C111 C112 C107 120.0

loop_
_geom_bond_atom_site_label_1
_geom_bond_atom_site_label_2
_geom_bond_distance
N1 C17 1.345(4)
N1 C7 1.380(5)
N1 C25 1.473(4)
N2 C14 1.345(5)
N2 C5 1.378(5)
N2 C36 1.467(4)
C1 C31 1.407(6)
C1 C41 1.408(5)
C1 C30 1.506(6)
C2 C3 1.398(6)
C2 C65 1.430(5)
C2 C23 1.532(5)
C3 C9 1.410(5)
C4 C39 1.405(5)
C4 C26 1.419(5)
C4 C57 1.433(5)
C5 C54 1.411(5)
C5 C30 1.430(6)
C6 C51 1.397(5)
C6 C37 1.420(5)
C6 C78 1.544(5)
C7 C15 1.413(5)
C7 C68 1.422(5)
C8 C39 1.362(5)
C8 C24 1.396(5)
C8 C25 1.478(5)
C9 C11 1.425(5)
C9 C47 1.485(5)
C10 C35 1.400(5)
C10 C75 1.428(5)
C10 C58 1.540(5)
C11 C16 1.387(5)
C11 C18 1.427(5)
C12 C37 1.393(5)
C12 C20 1.444(5)
C12 C19 1.507(5)
C13 C17 1.389(5)
C13 C62 1.419(5)
C13 C33 1.446(5)
C14 C28 1.375(5)
C14 C42 1.408(5)
C15 C87 1.398(5)
C15 C38 1.506(5)
C16 C42 1.375(5)
C16 C36 1.483(5)
C17 C39 1.412(5)
C18 C65 1.375(5)
C18 C49 1.519(5)
C19 C56 1.379(5)
C19 C28 1.443(5)
C20 C42 1.385(5)
C20 C47 1.418(5)
C21 C31 1.400(6)
C21 C69 1.402(5)
C21 C60 1.527(5)
C22 C57 1.385(5)
C22 C44 1.426(5)
C23 C91 1.533(6)
C23 C84 1.535(7)
C23 C70 1.541(7)
C24 C50 1.428(5)
C24 C34 1.431(5)
C25 C29 1.469(5)
C25 C36 1.642(5)
C26 C61 1.413(5)
C26 C50 1.488(5)
C27 C81 1.372(7)
C27 C54 1.419(5)
C28 C55 1.426(5)
C29 C45 1.410(5)
C29 C38 1.426(5)
C30 C63 1.411(5)
C32 C76 1.396(6)
C32 C48 1.424(5)
C32 C64 1.541(5)
C33 C48 1.374(5)
C33 C57 1.515(5)
C34 C75 1.382(5)
C34 C45 1.520(5)
C35 C50 1.407(5)
C36 C41 1.469(5)
C38 C85 1.383(5)
C40 C59 1.376(6)
C40 C56 1.441(6)
C40 C74 1.539(6)
C41 C49 1.411(5)
C43 C83 1.523(6)
C43 C97 1.536(6)
C43 C44 1.541(5)
C43 C88 1.549(6)
C44 C61 1.397(5)
C45 C46 1.410(5)
C46 C53 1.403(5)
C47 C51 1.411(5)
C49 C69 1.412(5)
C52 C64 1.529(6)
C53 C85 1.414(5)
C53 C72 1.533(5)
C54 C55 1.475(6)
C55 C59 1.421(6)
C58 C98 1.522(6)
C58 C90 1.534(6)
C58 C89 1.543(5)
C60 C99 1.514(7)
C60 C67 1.523(7)
C60 C92 1.559(7)
C62 C76 1.396(5)
C62 C68 1.482(5)
C63 C81 1.415(6)
C64 C86 1.533(6)
C64 C73 1.549(6)
C66 C79 1.377(6)
C66 C68 1.407(5)
C71 C78 1.540(6)
C72 C93 1.526(6)
C72 C100 1.533(6)
C72 C82 1.534(6)
C74 C95 1.527(7)
C74 C80 1.537(6)
C74 C96 1.549(6)
C77 C78 1.536(6)
C78 C94 1.536(6)
C79 C87 1.414(6)
Sb1 Cl2 2.3705(14)
Sb1 Cl3 2.3734(14)
Sb1 Cl4 2.3758(16)
Sb1 Cl6 2.3760(16)
Sb1 Cl5 2.3807(14)
Sb1 Cl1 2.3819(14)
Sb2 Cl8 2.3525(18)
Sb2 Cl13 2.363(2)
Sb2 Cl11 2.3645(19)
Sb2 Cl12 2.3751(19)
Sb2 Cl9 2.380(2)
Sb2 Cl10 2.389(2)
Cl7 C105 1.699(17)
C101 C102 1.3900
C101 C106 1.3900
C102 C103 1.3900
C103 C104 1.3900
C104 C105 1.3900
C105 C106 1.3900
Sb3 Cl15 2.347(5)
Sb3 Cl20 2.358(6)
Sb3 Cl18 2.363(6)
Sb3 Cl17 2.377(8)
Sb3 Cl16 2.378(8)
Sb3 Cl19 2.392(6)
Cl14 C108 1.727(5)
C107 C108 1.3900
C107 C112 1.3900
C108 C109 1.3900
C109 C110 1.3900
C110 C111 1.3900
C111 C112 1.3900
